data_7002655
loop_
_publ_author_name
'Kuzora, Ren\'e'
'Schulz, Axel'
'Villinger, Alexander'
'Wustrack, Ronald'

_publ_section_title
;
 Hypersilylated cyclodiphosphadiazanes and cyclodiphosphadiazenium
 salts
;
_journal_issue 42
_journal_name_full 'Dalton Transactions'
_journal_page_first 9304
_journal_paper_doi 10.1039/b911326f
_journal_year 2009
_chemical_formula_moiety 'C18 H54 Cl N2 P2 Si8 +, Ga Cl4 -, C H2 Cl2'
_chemical_formula_sum 'C19 H56 Cl7 Ga N2 P2 Si8'
_chemical_formula_weight 917.19
_chemical_name_common
;
1-chloro-2,4-bis(tris(trimethylsilyl)silyl)-cyclo-1,3-
diphospha-2,4-diazenium tetrachlorogallate dichloromethane solvate
;
_chemical_name_systematic
;
1-chloro-2,4-bis[tris(trimethylsilyl)silyl]-cyclo-1,3-diphospha-2,4-diazenium
tetrachlorogallate dichloromethane solvate
;
_space_group_IT_number 14
_symmetry_cell_setting monoclinic
_symmetry_Int_Tables_number 14
_symmetry_space_group_name_Hall '-P 2ybc'
_symmetry_space_group_name_H-M 'P 1 21/c 1'
_atom_sites_solution_hydrogens geom
_atom_sites_solution_primary direct
_atom_sites_solution_secondary difmap
_audit_creation_method SHELXL-97
_cell_angle_alpha 90.00
_cell_angle_beta 101.975(3)
_cell_angle_gamma 90.00
_cell_formula_units_Z 4
_cell_length_a 14.5675(16)
_cell_length_b 12.0572(16)
_cell_length_c 27.204(4)
_cell_measurement_reflns_used 9247
_cell_measurement_temperature 173(2)
_cell_measurement_theta_max 51.155
_cell_measurement_theta_min 4.559
_cell_volume 4674.2(11)
_computing_cell_refinement 'Bruker Apex v2.0-2'
_computing_data_collection 'Bruker Apex v2.0-2'
_computing_data_reduction 'Bruker SAINT'
_computing_molecular_graphics 'ORTEP-3 (Farrugia, 1997)'
_computing_publication_material SHELXL-97
_computing_structure_refinement 'SHELXL-97 (Sheldrick, 1997)'
_computing_structure_solution 'SHELXS-97 (Sheldrick, 1997)'
_diffrn_ambient_temperature 173(2)
_diffrn_measured_fraction_theta_full 0.971
_diffrn_measured_fraction_theta_max 0.971
_diffrn_measurement_device_type 'Bruker-Nonius Apex X8-CCD-diffractometer'
_diffrn_measurement_method '\w scans'
_diffrn_radiation_monochromator graphite
_diffrn_radiation_source 'sealed tube'
_diffrn_radiation_type MoK\a
_diffrn_radiation_wavelength 0.71073
_diffrn_reflns_av_R_equivalents 0.0471
_diffrn_reflns_av_sigmaI/netI 0.0431
_diffrn_reflns_limit_h_max 11
_diffrn_reflns_limit_h_min -17
_diffrn_reflns_limit_k_max 14
_diffrn_reflns_limit_k_min -14
_diffrn_reflns_limit_l_max 32
_diffrn_reflns_limit_l_min -32
_diffrn_reflns_number 37008
_diffrn_reflns_theta_full 25.00
_diffrn_reflns_theta_max 25.00
_diffrn_reflns_theta_min 0.77
_exptl_absorpt_coefficient_mu 1.278
_exptl_absorpt_correction_T_max 0.8514
_exptl_absorpt_correction_T_min 0.7160
_exptl_absorpt_correction_type multi-scan
_exptl_absorpt_process_details '(SADABS; Sheldrick, 2004)'
_exptl_crystal_colour colourless
_exptl_crystal_density_diffrn 1.303
_exptl_crystal_density_method 'not measured'
_exptl_crystal_description block
_exptl_crystal_F_000 1904
_exptl_crystal_size_max 0.28
_exptl_crystal_size_mid 0.24
_exptl_crystal_size_min 0.13
_refine_diff_density_max 1.513
_refine_diff_density_min -0.773
_refine_diff_density_rms 0.201
_refine_ls_extinction_method none
_refine_ls_goodness_of_fit_ref 1.036
_refine_ls_hydrogen_treatment constr
_refine_ls_matrix_type full
_refine_ls_number_parameters 400
_refine_ls_number_reflns 8045
_refine_ls_number_restraints 0
_refine_ls_restrained_S_all 1.036
_refine_ls_R_factor_all 0.1047
_refine_ls_R_factor_gt 0.0861
_refine_ls_shift/su_max 0.001
_refine_ls_shift/su_mean 0.000
_refine_ls_structure_factor_coef Fsqd
_refine_ls_weighting_details 'calc w=1/[\s^2^(Fo^2^)+(0.0972P)^2^+66.2502P] where P=(Fo^2^+2Fc^2^)/3'
_refine_ls_weighting_scheme calc
_refine_ls_wR_factor_gt 0.2351
_refine_ls_wR_factor_ref 0.2467
_reflns_number_gt 6624
_reflns_number_total 8045
_reflns_threshold_expression >2\s(I)
_cod_data_source_file b911326f.txt
_cod_data_source_block hyp2n2p2cl_gacl4
_cod_original_sg_symbol_H-M 'P 21/c'
_cod_database_code 7002655

loop_
_symmetry_equiv_pos_as_xyz
'x, y, z'
'-x, y+1/2, -z+1/2'
'-x, -y, -z'
'x, -y-1/2, z-1/2'

loop_
_atom_site_label
_atom_site_type_symbol
_atom_site_fract_x
_atom_site_fract_y
_atom_site_fract_z
_atom_site_U_iso_or_equiv
_atom_site_adp_type
_atom_site_occupancy
_atom_site_symmetry_multiplicity
_atom_site_calc_flag
_atom_site_refinement_flags
_atom_site_disorder_assembly
_atom_site_disorder_group
Ga Ga 0.21323(8) 0.30218(9) 0.96281(4) 0.0358(3) Uani 1 1 d . . .
Cl2 Cl 0.2481(2) 0.1757(2) 1.02058(11) 0.0569(8) Uani 1 1 d . . .
Cl3 Cl 0.2325(3) 0.4635(2) 0.99935(14) 0.0666(9) Uani 1 1 d . . .
Cl4 Cl 0.3067(3) 0.2874(3) 0.91063(11) 0.0616(8) Uani 1 1 d . . .
Cl5 Cl 0.0692(2) 0.2807(3) 0.92270(15) 0.0742(10) Uani 1 1 d . . .
P1A P 0.30949(19) 0.1138(2) 1.14360(12) 0.0321(7) Uani 0.912(3) 1 d P . 1
P2A P 0.30932(18) 0.3158(2) 1.13677(10) 0.0282(6) Uani 0.912(3) 1 d P . 1
Cl1A Cl 0.3491(2) 0.3931(3) 1.20462(12) 0.0474(8) Uani 0.912(3) 1 d P . 1
P1B P 0.2941(19) 0.169(2) 1.1123(12) 0.0321(7) Uani 0.088(3) 1 d P . 2
P2B P 0.3380(18) 0.267(2) 1.1912(11) 0.0282(6) Uani 0.088(3) 1 d P . 2
Cl1B Cl 0.333(2) 0.440(3) 1.1679(14) 0.0474(8) Uani 0.088(3) 1 d P . 2
N1 N 0.3908(5) 0.2085(6) 1.1434(3) 0.0241(15) Uani 1 1 d . . .
N2 N 0.2355(5) 0.2132(6) 1.1507(3) 0.0256(15) Uani 1 1 d . . .
Si1 Si 0.51534(15) 0.20389(18) 1.14027(8) 0.0201(5) Uani 1 1 d . . .
Si2 Si 0.54311(17) 0.0265(2) 1.10945(9) 0.0249(5) Uani 1 1 d . . .
Si3 Si 0.59870(16) 0.22580(19) 1.22424(9) 0.0237(5) Uani 1 1 d . . .
Si4 Si 0.55170(18) 0.3502(2) 1.08979(9) 0.0288(6) Uani 1 1 d . . .
Si5 Si 0.11602(15) 0.21571(19) 1.16219(9) 0.0219(5) Uani 1 1 d . . .
Si6 Si 0.04312(18) 0.0485(2) 1.12991(10) 0.0308(6) Uani 1 1 d . . .
Si7 Si 0.03898(19) 0.3749(2) 1.12306(11) 0.0372(6) Uani 1 1 d . . .
Si8 Si 0.13157(18) 0.2177(2) 1.25047(9) 0.0277(5) Uani 1 1 d . . .
C1 C 0.5478(9) -0.0825(9) 1.1585(4) 0.045(3) Uani 1 1 d . . .
H1A H 0.5739 -0.1509 1.1476 0.067 Uiso 1 1 calc R . .
H1B H 0.4843 -0.0969 1.1638 0.067 Uiso 1 1 calc R . .
H1C H 0.5876 -0.0571 1.1901 0.067 Uiso 1 1 calc R . .
C2 C 0.6572(7) 0.0344(9) 1.0898(4) 0.041(2) Uani 1 1 d . . .
H2A H 0.6549 0.0935 1.0649 0.061 Uiso 1 1 calc R . .
H2B H 0.6701 -0.0366 1.0750 0.061 Uiso 1 1 calc R . .
H2C H 0.7071 0.0504 1.1191 0.061 Uiso 1 1 calc R . .
C3 C 0.4478(8) -0.0119(9) 1.0555(4) 0.044(3) Uani 1 1 d . . .
H3A H 0.3909 -0.0302 1.0678 0.066 Uiso 1 1 calc R . .
H3B H 0.4672 -0.0764 1.0382 0.066 Uiso 1 1 calc R . .
H3C H 0.4349 0.0506 1.0321 0.066 Uiso 1 1 calc R . .
C4 C 0.5301(8) 0.1572(8) 1.2666(4) 0.038(2) Uani 1 1 d . . .
H4A H 0.5619 0.1686 1.3017 0.057 Uiso 1 1 calc R . .
H4B H 0.5253 0.0776 1.2593 0.057 Uiso 1 1 calc R . .
H4C H 0.4670 0.1895 1.2611 0.057 Uiso 1 1 calc R . .
C5 C 0.7176(7) 0.1616(9) 1.2298(4) 0.044(3) Uani 1 1 d . . .
H5A H 0.7106 0.0829 1.2209 0.066 Uiso 1 1 calc R . .
H5B H 0.7529 0.1691 1.2645 0.066 Uiso 1 1 calc R . .
H5C H 0.7513 0.1994 1.2070 0.066 Uiso 1 1 calc R . .
C6 C 0.6172(8) 0.3746(8) 1.2432(4) 0.040(2) Uani 1 1 d . . .
H6B H 0.6491 0.4129 1.2197 0.059 Uiso 1 1 calc R . .
H6C H 0.6560 0.3789 1.2772 0.059 Uiso 1 1 calc R . .
H6A H 0.5564 0.4098 1.2426 0.059 Uiso 1 1 calc R . .
C7 C 0.5157(10) 0.3175(11) 1.0216(4) 0.054(3) Uani 1 1 d . . .
H7A H 0.4475 0.3249 1.0109 0.081 Uiso 1 1 calc R . .
H7B H 0.5342 0.2413 1.0156 0.081 Uiso 1 1 calc R . .
H7C H 0.5465 0.3691 1.0023 0.081 Uiso 1 1 calc R . .
C8 C 0.4957(9) 0.4841(9) 1.1044(5) 0.051(3) Uani 1 1 d . . .
H8A H 0.5103 0.5430 1.0824 0.076 Uiso 1 1 calc R . .
H8B H 0.5202 0.5044 1.1396 0.076 Uiso 1 1 calc R . .
H8C H 0.4275 0.4744 1.0988 0.076 Uiso 1 1 calc R . .
C9 C 0.6829(7) 0.3620(10) 1.1076(4) 0.045(3) Uani 1 1 d . . .
H9A H 0.7048 0.4146 1.0851 0.067 Uiso 1 1 calc R . .
H9B H 0.7112 0.2892 1.1047 0.067 Uiso 1 1 calc R . .
H9C H 0.7013 0.3885 1.1423 0.067 Uiso 1 1 calc R . .
C10 C 0.0891(9) -0.0709(9) 1.1719(5) 0.048(3) Uani 1 1 d . . .
H10A H 0.0626 -0.0682 1.2022 0.073 Uiso 1 1 calc R . .
H10B H 0.1577 -0.0662 1.1815 0.073 Uiso 1 1 calc R . .
H10C H 0.0712 -0.1408 1.1541 0.073 Uiso 1 1 calc R . .
C11 C 0.0648(11) 0.0198(12) 1.0663(4) 0.067(4) Uani 1 1 d . . .
H11A H 0.0415 0.0819 1.0439 0.100 Uiso 1 1 calc R . .
H11B H 0.0320 -0.0483 1.0531 0.100 Uiso 1 1 calc R . .
H11C H 0.1323 0.0107 1.0682 0.100 Uiso 1 1 calc R . .
C12 C -0.0870(7) 0.0672(10) 1.1269(5) 0.053(3) Uani 1 1 d . . .
H12A H -0.1208 0.0014 1.1117 0.079 Uiso 1 1 calc R . .
H12B H -0.1094 0.1326 1.1066 0.079 Uiso 1 1 calc R . .
H12C H -0.0980 0.0772 1.1610 0.079 Uiso 1 1 calc R . .
C13 C 0.1156(10) 0.5003(9) 1.1362(6) 0.063(4) Uani 1 1 d . . .
H13A H 0.0785 0.5668 1.1249 0.095 Uiso 1 1 calc R . .
H13B H 0.1671 0.4943 1.1182 0.095 Uiso 1 1 calc R . .
H13C H 0.1413 0.5056 1.1724 0.095 Uiso 1 1 calc R . .
C14 C -0.0641(7) 0.3942(9) 1.1527(5) 0.049(3) Uani 1 1 d . . .
H14A H -0.0992 0.3244 1.1512 0.074 Uiso 1 1 calc R . .
H14B H -0.1049 0.4521 1.1348 0.074 Uiso 1 1 calc R . .
H14C H -0.0425 0.4161 1.1879 0.074 Uiso 1 1 calc R . .
C15 C 0.0003(10) 0.3531(13) 1.0535(5) 0.067(4) Uani 1 1 d . . .
H15A H 0.0514 0.3187 1.0405 0.101 Uiso 1 1 calc R . .
H15B H -0.0158 0.4247 1.0370 0.101 Uiso 1 1 calc R . .
H15C H -0.0547 0.3044 1.0469 0.101 Uiso 1 1 calc R . .
C16 C 0.2281(9) 0.1210(11) 1.2779(4) 0.053(3) Uani 1 1 d . . .
H16A H 0.2128 0.0462 1.2646 0.079 Uiso 1 1 calc R . .
H16B H 0.2358 0.1201 1.3146 0.079 Uiso 1 1 calc R . .
H16C H 0.2866 0.1459 1.2690 0.079 Uiso 1 1 calc R . .
C17 C 0.0179(9) 0.1706(10) 1.2649(4) 0.048(3) Uani 1 1 d . . .
H17A H -0.0324 0.2209 1.2490 0.071 Uiso 1 1 calc R . .
H17B H 0.0226 0.1709 1.3014 0.071 Uiso 1 1 calc R . .
H17C H 0.0039 0.0953 1.2520 0.071 Uiso 1 1 calc R . .
C18 C 0.1590(8) 0.3586(8) 1.2789(4) 0.042(2) Uani 1 1 d . . .
H18A H 0.1673 0.3535 1.3155 0.063 Uiso 1 1 calc R . .
H18B H 0.1072 0.4094 1.2658 0.063 Uiso 1 1 calc R . .
H18C H 0.2168 0.3866 1.2703 0.063 Uiso 1 1 calc R . .
C19 C 0.1999(11) 0.7301(12) 1.0561(5) 0.066(4) Uani 1 1 d . . .
H19A H 0.2082 0.6515 1.0475 0.079 Uiso 0.59(10) 1 calc PR A 1
H19B H 0.1334 0.7419 1.0579 0.079 Uiso 0.59(10) 1 calc PR A 1
H19C H 0.1404 0.7518 1.0656 0.079 Uiso 0.41(10) 1 calc PR A 2
H19D H 0.1917 0.6536 1.0426 0.079 Uiso 0.41(10) 1 calc PR A 2
Cl6A Cl 0.2744(18) 0.764(3) 1.1143(7) 0.085(5) Uani 0.59(10) 1 d P A 1
Cl7A Cl 0.229(2) 0.812(3) 1.0139(13) 0.100(8) Uani 0.59(10) 1 d P A 1
Cl6B Cl 0.287(3) 0.728(5) 1.1099(18) 0.098(11) Uani 0.41(10) 1 d P A 2
Cl7B Cl 0.2197(18) 0.825(2) 1.0041(13) 0.054(6) Uani 0.41(10) 1 d P A 2

loop_
_atom_site_aniso_label
_atom_site_aniso_U_11
_atom_site_aniso_U_22
_atom_site_aniso_U_33
_atom_site_aniso_U_23
_atom_site_aniso_U_13
_atom_site_aniso_U_12
Ga 0.0402(7) 0.0302(6) 0.0342(6) 0.0014(4) 0.0011(5) 0.0025(5)
Cl2 0.071(2) 0.0485(16) 0.0480(15) 0.0185(13) 0.0059(14) 0.0056(14)
Cl3 0.090(3) 0.0379(15) 0.073(2) -0.0120(14) 0.0199(18) -0.0027(16)
Cl4 0.077(2) 0.066(2) 0.0462(16) 0.0025(14) 0.0232(15) 0.0002(17)
Cl5 0.049(2) 0.078(2) 0.081(2) -0.0072(19) -0.0194(17) -0.0003(17)
P1A 0.0211(13) 0.0226(13) 0.0558(17) -0.0058(12) 0.0149(12) -0.0027(10)
P2A 0.0216(13) 0.0229(12) 0.0403(14) 0.0021(10) 0.0068(11) 0.0002(10)
Cl1A 0.0323(15) 0.0483(17) 0.0613(19) -0.0315(15) 0.0092(13) -0.0061(12)
P1B 0.0211(13) 0.0226(13) 0.0558(17) -0.0058(12) 0.0149(12) -0.0027(10)
P2B 0.0216(13) 0.0229(12) 0.0403(14) 0.0021(10) 0.0068(11) 0.0002(10)
Cl1B 0.0323(15) 0.0483(17) 0.0613(19) -0.0315(15) 0.0092(13) -0.0061(12)
N1 0.016(4) 0.026(4) 0.029(4) 0.002(3) 0.001(3) -0.001(3)
N2 0.017(4) 0.028(4) 0.032(4) -0.006(3) 0.004(3) -0.001(3)
Si1 0.0151(11) 0.0191(11) 0.0262(11) 0.0001(9) 0.0048(9) -0.0014(9)
Si2 0.0219(12) 0.0254(12) 0.0291(12) -0.0029(10) 0.0089(10) 0.0002(10)
Si3 0.0192(12) 0.0224(11) 0.0275(12) -0.0002(9) -0.0001(9) -0.0008(9)
Si4 0.0245(13) 0.0300(13) 0.0323(13) 0.0080(10) 0.0070(10) -0.0021(10)
Si5 0.0135(11) 0.0236(11) 0.0290(12) 0.0004(9) 0.0051(9) -0.0011(9)
Si6 0.0247(14) 0.0344(14) 0.0327(13) -0.0023(11) 0.0043(10) -0.0124(11)
Si7 0.0232(14) 0.0356(14) 0.0513(16) 0.0140(12) 0.0046(12) 0.0073(11)
Si8 0.0285(13) 0.0237(12) 0.0318(13) -0.0024(10) 0.0085(10) 0.0042(10)
C1 0.056(7) 0.032(5) 0.050(6) 0.005(5) 0.020(5) 0.010(5)
C2 0.032(6) 0.040(6) 0.056(6) -0.007(5) 0.020(5) 0.002(4)
C3 0.040(6) 0.049(6) 0.039(6) -0.021(5) 0.002(5) 0.002(5)
C4 0.046(6) 0.031(5) 0.037(5) 0.003(4) 0.010(4) -0.007(4)
C5 0.021(5) 0.043(6) 0.062(7) 0.003(5) -0.004(5) 0.012(4)
C6 0.047(6) 0.023(5) 0.046(6) -0.006(4) 0.004(5) -0.015(4)
C7 0.068(8) 0.059(7) 0.033(5) 0.011(5) 0.007(5) 0.001(6)
C8 0.062(8) 0.029(5) 0.065(7) 0.013(5) 0.022(6) 0.006(5)
C9 0.029(6) 0.052(7) 0.054(6) 0.009(5) 0.010(5) -0.012(5)
C10 0.048(7) 0.033(5) 0.060(7) -0.008(5) 0.001(5) -0.014(5)
C11 0.088(11) 0.072(9) 0.040(6) -0.020(6) 0.012(6) -0.044(8)
C12 0.019(5) 0.057(7) 0.078(8) 0.016(6) 0.000(5) -0.017(5)
C13 0.055(8) 0.032(6) 0.102(10) 0.024(6) 0.013(7) -0.001(5)
C14 0.025(6) 0.042(6) 0.082(8) 0.006(6) 0.013(5) 0.011(5)
C15 0.064(9) 0.079(9) 0.051(7) 0.025(7) -0.004(6) 0.011(7)
C16 0.052(7) 0.064(8) 0.035(6) -0.006(5) -0.005(5) 0.019(6)
C17 0.058(7) 0.049(6) 0.045(6) 0.006(5) 0.031(6) 0.005(5)
C18 0.048(7) 0.036(5) 0.044(6) -0.013(5) 0.016(5) -0.002(5)
C19 0.072(10) 0.059(8) 0.065(8) -0.009(7) 0.012(7) -0.017(7)
Cl6A 0.116(10) 0.072(10) 0.060(6) -0.006(6) 0.002(6) 0.002(7)
Cl7A 0.110(13) 0.125(12) 0.058(10) 0.034(8) 0.003(7) -0.051(10)
Cl6B 0.086(14) 0.08(2) 0.106(16) 0.021(12) -0.041(11) -0.021(12)
Cl7B 0.053(9) 0.071(10) 0.036(9) 0.007(7) 0.005(5) -0.010(6)

loop_
_atom_type_symbol
_atom_type_description
_atom_type_scat_dispersion_real
_atom_type_scat_dispersion_imag
_atom_type_scat_source
C C 0.0033 0.0016 'International Tables Vol C Tables 4.2.6.8 and 6.1.1.4'
H H 0.0000 0.0000 'International Tables Vol C Tables 4.2.6.8 and 6.1.1.4'
Cl Cl 0.1484 0.1585 'International Tables Vol C Tables 4.2.6.8 and 6.1.1.4'
Ga Ga 0.2307 1.6083 'International Tables Vol C Tables 4.2.6.8 and 6.1.1.4'
N N 0.0061 0.0033 'International Tables Vol C Tables 4.2.6.8 and 6.1.1.4'
P P 0.1023 0.0942 'International Tables Vol C Tables 4.2.6.8 and 6.1.1.4'
Si Si 0.0817 0.0704 'International Tables Vol C Tables 4.2.6.8 and 6.1.1.4'

loop_
_geom_angle_atom_site_label_1
_geom_angle_atom_site_label_2
_geom_angle_atom_site_label_3
_geom_angle
_geom_angle_site_symmetry_1
_geom_angle_site_symmetry_3
_geom_angle_publ_flag
Cl4 Ga Cl5 109.49(16) . . ?
Cl4 Ga Cl2 109.36(14) . . ?
Cl5 Ga Cl2 109.67(15) . . ?
Cl4 Ga Cl3 109.48(15) . . ?
Cl5 Ga Cl3 110.86(16) . . ?
Cl2 Ga Cl3 107.95(14) . . ?
Ga Cl2 P1B 137.3(7) . . ?
Ga Cl2 P1A 148.15(15) . . ?
P1B Cl2 P1A 10.9(6) . . ?
Ga Cl2 P2A 106.83(12) . . ?
P1B Cl2 P2A 30.6(6) . . ?
P1A Cl2 P2A 41.42(7) . . ?
N1 P1A N2 89.1(4) . . ?
N1 P1A P2A 45.4(3) . . ?
N2 P1A P2A 45.1(3) . . ?
N1 P1A Cl2 83.4(3) . . ?
N2 P1A Cl2 84.8(3) . . ?
P2A P1A Cl2 72.96(11) . . ?
N1 P1A Cl6A 137.5(4) . 1_545 ?
N2 P1A Cl6A 132.7(4) . 1_545 ?
P2A P1A Cl6A 164.8(3) . 1_545 ?
Cl2 P1A Cl6A 92.1(3) . 1_545 ?
N2 P2A N1 83.5(3) . . ?
N2 P2A Cl1A 101.6(3) . . ?
N1 P2A Cl1A 100.7(3) . . ?
N2 P2A P1A 42.4(2) . . ?
N1 P2A P1A 42.3(2) . . ?
Cl1A P2A P1A 113.00(17) . . ?
N2 P2A Cl2 78.5(3) . . ?
N1 P2A Cl2 77.1(3) . . ?
Cl1A P2A Cl2 177.84(16) . . ?
P1A P2A Cl2 65.62(10) . . ?
N1 P1B N2 95.1(17) . . ?
N1 P1B P2B 47.6(11) . . ?
N2 P1B P2B 47.5(11) . . ?
N1 P1B Cl2 124.5(16) . . ?
N2 P1B Cl2 126.4(17) . . ?
P2B P1B Cl2 148.6(14) . . ?
N2 P2B N1 80.7(12) . . ?
N2 P2B Cl1B 101.2(15) . . ?
N1 P2B Cl1B 99.2(15) . . ?
N2 P2B P1B 40.5(9) . . ?
N1 P2B P1B 40.2(9) . . ?
Cl1B P2B P1B 103.0(16) . . ?
P1B N1 P1A 38.7(12) . . ?
P1B N1 P2A 69.7(10) . . ?
P1A N1 P2A 92.3(4) . . ?
P1B N1 P2B 92.2(14) . . ?
P1A N1 P2B 81.6(9) . . ?
P2A N1 P2B 52.7(9) . . ?
P1B N1 Si1 139.1(11) . . ?
P1A N1 Si1 134.3(4) . . ?
P2A N1 Si1 132.7(4) . . ?
P2B N1 Si1 128.7(10) . . ?
P1B N2 P1A 38.5(12) . . ?
P1B N2 P2A 69.6(10) . . ?
P1A N2 P2A 92.5(4) . . ?
P1B N2 P2B 92.0(14) . . ?
P1A N2 P2B 81.6(9) . . ?
P2A N2 P2B 52.9(9) . . ?
P1B N2 Si5 141.7(12) . . ?
P1A N2 Si5 134.4(5) . . ?
P2A N2 Si5 132.9(4) . . ?
P2B N2 Si5 126.2(10) . . ?
N1 Si1 Si4 110.3(3) . . ?
N1 Si1 Si2 106.7(3) . . ?
Si4 Si1 Si2 113.23(13) . . ?
N1 Si1 Si3 105.4(2) . . ?
Si4 Si1 Si3 110.20(12) . . ?
Si2 Si1 Si3 110.60(12) . . ?
C2 Si2 C3 110.7(5) . . ?
C2 Si2 C1 110.0(5) . . ?
C3 Si2 C1 107.5(6) . . ?
C2 Si2 Si1 106.6(4) . . ?
C3 Si2 Si1 110.5(4) . . ?
C1 Si2 Si1 111.5(4) . . ?
C4 Si3 C6 108.6(5) . . ?
C4 Si3 C5 111.8(5) . . ?
C6 Si3 C5 107.2(5) . . ?
C4 Si3 Si1 108.2(3) . . ?
C6 Si3 Si1 112.9(3) . . ?
C5 Si3 Si1 108.2(4) . . ?
C7 Si4 C9 109.5(6) . . ?
C7 Si4 C8 110.3(6) . . ?
C9 Si4 C8 110.0(6) . . ?
C7 Si4 Si1 111.7(4) . . ?
C9 Si4 Si1 104.2(4) . . ?
C8 Si4 Si1 110.9(4) . . ?
N2 Si5 Si6 107.0(3) . . ?
N2 Si5 Si7 108.4(3) . . ?
Si6 Si5 Si7 113.03(13) . . ?
N2 Si5 Si8 106.2(3) . . ?
Si6 Si5 Si8 109.09(13) . . ?
Si7 Si5 Si8 112.70(13) . . ?
C11 Si6 C10 108.5(7) . . ?
C11 Si6 C12 110.2(7) . . ?
C10 Si6 C12 110.3(5) . . ?
C11 Si6 Si5 110.8(4) . . ?
C10 Si6 Si5 110.7(4) . . ?
C12 Si6 Si5 106.4(4) . . ?
C14 Si7 C13 108.6(6) . . ?
C14 Si7 C15 110.8(6) . . ?
C13 Si7 C15 110.4(7) . . ?
C14 Si7 Si5 104.9(4) . . ?
C13 Si7 Si5 111.2(4) . . ?
C15 Si7 Si5 110.8(5) . . ?
C16 Si8 C17 110.8(6) . . ?
C16 Si8 C18 108.9(6) . . ?
C17 Si8 C18 108.1(5) . . ?
C16 Si8 Si5 107.8(4) . . ?
C17 Si8 Si5 108.0(4) . . ?
C18 Si8 Si5 113.3(4) . . ?
Si2 C1 H1A 109.5 . . ?
Si2 C1 H1B 109.5 . . ?
H1A C1 H1B 109.5 . . ?
Si2 C1 H1C 109.5 . . ?
H1A C1 H1C 109.5 . . ?
H1B C1 H1C 109.5 . . ?
Si2 C2 H2A 109.5 . . ?
Si2 C2 H2B 109.5 . . ?
H2A C2 H2B 109.5 . . ?
Si2 C2 H2C 109.5 . . ?
H2A C2 H2C 109.5 . . ?
H2B C2 H2C 109.5 . . ?
Si2 C3 H3A 109.5 . . ?
Si2 C3 H3B 109.5 . . ?
H3A C3 H3B 109.5 . . ?
Si2 C3 H3C 109.5 . . ?
H3A C3 H3C 109.5 . . ?
H3B C3 H3C 109.5 . . ?
Si3 C4 H4A 109.5 . . ?
Si3 C4 H4B 109.5 . . ?
H4A C4 H4B 109.5 . . ?
Si3 C4 H4C 109.5 . . ?
H4A C4 H4C 109.5 . . ?
H4B C4 H4C 109.5 . . ?
Si3 C5 H5A 109.5 . . ?
Si3 C5 H5B 109.5 . . ?
H5A C5 H5B 109.5 . . ?
Si3 C5 H5C 109.5 . . ?
H5A C5 H5C 109.5 . . ?
H5B C5 H5C 109.5 . . ?
Si3 C6 H6B 109.5 . . ?
Si3 C6 H6C 109.5 . . ?
H6B C6 H6C 109.5 . . ?
Si3 C6 H6A 109.5 . . ?
H6B C6 H6A 109.5 . . ?
H6C C6 H6A 109.5 . . ?
Si4 C7 H7A 109.5 . . ?
Si4 C7 H7B 109.5 . . ?
H7A C7 H7B 109.5 . . ?
Si4 C7 H7C 109.5 . . ?
H7A C7 H7C 109.5 . . ?
H7B C7 H7C 109.5 . . ?
Si4 C8 H8A 109.5 . . ?
Si4 C8 H8B 109.5 . . ?
H8A C8 H8B 109.5 . . ?
Si4 C8 H8C 109.5 . . ?
H8A C8 H8C 109.5 . . ?
H8B C8 H8C 109.5 . . ?
Si4 C9 H9A 109.5 . . ?
Si4 C9 H9B 109.5 . . ?
H9A C9 H9B 109.5 . . ?
Si4 C9 H9C 109.5 . . ?
H9A C9 H9C 109.5 . . ?
H9B C9 H9C 109.5 . . ?
Si6 C10 H10A 109.5 . . ?
Si6 C10 H10B 109.5 . . ?
H10A C10 H10B 109.5 . . ?
Si6 C10 H10C 109.5 . . ?
H10A C10 H10C 109.5 . . ?
H10B C10 H10C 109.5 . . ?
Si6 C11 H11A 109.5 . . ?
Si6 C11 H11B 109.5 . . ?
H11A C11 H11B 109.5 . . ?
Si6 C11 H11C 109.5 . . ?
H11A C11 H11C 109.5 . . ?
H11B C11 H11C 109.5 . . ?
Si6 C12 H12A 109.5 . . ?
Si6 C12 H12B 109.5 . . ?
H12A C12 H12B 109.5 . . ?
Si6 C12 H12C 109.5 . . ?
H12A C12 H12C 109.5 . . ?
H12B C12 H12C 109.5 . . ?
Si7 C13 H13A 109.5 . . ?
Si7 C13 H13B 109.5 . . ?
H13A C13 H13B 109.5 . . ?
Si7 C13 H13C 109.5 . . ?
H13A C13 H13C 109.5 . . ?
H13B C13 H13C 109.5 . . ?
Si7 C14 H14A 109.5 . . ?
Si7 C14 H14B 109.5 . . ?
H14A C14 H14B 109.5 . . ?
Si7 C14 H14C 109.5 . . ?
H14A C14 H14C 109.5 . . ?
H14B C14 H14C 109.5 . . ?
Si7 C15 H15A 109.5 . . ?
Si7 C15 H15B 109.5 . . ?
H15A C15 H15B 109.5 . . ?
Si7 C15 H15C 109.5 . . ?
H15A C15 H15C 109.5 . . ?
H15B C15 H15C 109.5 . . ?
Si8 C16 H16A 109.5 . . ?
Si8 C16 H16B 109.5 . . ?
H16A C16 H16B 109.5 . . ?
Si8 C16 H16C 109.5 . . ?
H16A C16 H16C 109.5 . . ?
H16B C16 H16C 109.5 . . ?
Si8 C17 H17A 109.5 . . ?
Si8 C17 H17B 109.5 . . ?
H17A C17 H17B 109.5 . . ?
Si8 C17 H17C 109.5 . . ?
H17A C17 H17C 109.5 . . ?
H17B C17 H17C 109.5 . . ?
Si8 C18 H18A 109.5 . . ?
Si8 C18 H18B 109.5 . . ?
H18A C18 H18B 109.5 . . ?
Si8 C18 H18C 109.5 . . ?
H18A C18 H18C 109.5 . . ?
H18B C18 H18C 109.5 . . ?
Cl7A C19 Cl6B 110.4(17) . . ?
Cl7A C19 Cl6A 106.9(19) . . ?
Cl6B C19 Cl6A 16(2) . . ?
Cl7A C19 Cl7B 6.2(17) . . ?
Cl6B C19 Cl7B 116.1(16) . . ?
Cl6A C19 Cl7B 111.7(16) . . ?
Cl7A C19 H19A 110.3 . . ?
Cl6B C19 H19A 94.8 . . ?
Cl6A C19 H19A 110.3 . . ?
Cl7B C19 H19A 111.0 . . ?
Cl7A C19 H19B 110.3 . . ?
Cl6B C19 H19B 121.1 . . ?
Cl6A C19 H19B 110.3 . . ?
Cl7B C19 H19B 104.6 . . ?
H19A C19 H19B 108.6 . . ?
Cl7A C19 H19C 113.2 . . ?
Cl6B C19 H19C 108.2 . . ?
Cl6A C19 H19C 96.5 . . ?
Cl7B C19 H19C 108.2 . . ?
H19A C19 H19C 118.2 . . ?
H19B C19 H19C 14.2 . . ?
Cl7A C19 H19D 109.2 . . ?
Cl6B C19 H19D 108.2 . . ?
Cl6A C19 H19D 123.2 . . ?
Cl7B C19 H19D 108.2 . . ?
H19A C19 H19D 14.6 . . ?
H19B C19 H19D 96.2 . . ?
H19C C19 H19D 107.4 . . ?

loop_
_geom_bond_atom_site_label_1
_geom_bond_atom_site_label_2
_geom_bond_distance
_geom_bond_site_symmetry_2
_geom_bond_publ_flag
Ga Cl4 2.168(3) . ?
Ga Cl5 2.171(4) . ?
Ga Cl2 2.173(3) . ?
Ga Cl3 2.176(3) . ?
Cl2 P1B 2.45(3) . ?
Cl2 P1A 3.364(4) . ?
Cl2 P2A 3.531(4) . ?
P1A N1 1.647(7) . ?
P1A N2 1.649(7) . ?
P1A P2A 2.443(4) . ?
P1A Cl6A 4.31(3) 1_545 ?
P2A N2 1.732(8) . ?
P2A N1 1.740(7) . ?
P2A Cl1A 2.042(4) . ?
P1B N1 1.56(3) . ?
P1B N2 1.57(3) . ?
P1B P2B 2.42(4) . ?
P2B N2 1.78(3) . ?
P2B N1 1.79(3) . ?
P2B Cl1B 2.17(5) . ?
N1 Si1 1.834(7) . ?
N2 Si5 1.832(7) . ?
Si1 Si4 2.363(3) . ?
Si1 Si2 2.363(3) . ?
Si1 Si3 2.369(3) . ?
Si2 C2 1.851(10) . ?
Si2 C3 1.857(10) . ?
Si2 C1 1.865(10) . ?
Si3 C4 1.868(10) . ?
Si3 C6 1.870(9) . ?
Si3 C5 1.874(10) . ?
Si4 C7 1.863(11) . ?
Si4 C9 1.877(11) . ?
Si4 C8 1.887(11) . ?
Si5 Si6 2.362(3) . ?
Si5 Si7 2.362(3) . ?
Si5 Si8 2.365(3) . ?
Si6 C11 1.856(12) . ?
Si6 C10 1.873(12) . ?
Si6 C12 1.893(11) . ?
Si7 C14 1.862(11) . ?
Si7 C13 1.869(13) . ?
Si7 C15 1.877(13) . ?
Si8 C16 1.859(11) . ?
Si8 C17 1.868(11) . ?
Si8 C18 1.875(10) . ?
C1 H1A 0.9800 . ?
C1 H1B 0.9800 . ?
C1 H1C 0.9800 . ?
C2 H2A 0.9800 . ?
C2 H2B 0.9800 . ?
C2 H2C 0.9800 . ?
C3 H3A 0.9800 . ?
C3 H3B 0.9800 . ?
C3 H3C 0.9800 . ?
C4 H4A 0.9800 . ?
C4 H4B 0.9800 . ?
C4 H4C 0.9800 . ?
C5 H5A 0.9800 . ?
C5 H5B 0.9800 . ?
C5 H5C 0.9800 . ?
C6 H6B 0.9800 . ?
C6 H6C 0.9800 . ?
C6 H6A 0.9800 . ?
C7 H7A 0.9800 . ?
C7 H7B 0.9800 . ?
C7 H7C 0.9800 . ?
C8 H8A 0.9800 . ?
C8 H8B 0.9800 . ?
C8 H8C 0.9800 . ?
C9 H9A 0.9800 . ?
C9 H9B 0.9800 . ?
C9 H9C 0.9800 . ?
C10 H10A 0.9800 . ?
C10 H10B 0.9800 . ?
C10 H10C 0.9800 . ?
C11 H11A 0.9800 . ?
C11 H11B 0.9800 . ?
C11 H11C 0.9800 . ?
C12 H12A 0.9800 . ?
C12 H12B 0.9800 . ?
C12 H12C 0.9800 . ?
C13 H13A 0.9800 . ?
C13 H13B 0.9800 . ?
C13 H13C 0.9800 . ?
C14 H14A 0.9800 . ?
C14 H14B 0.9800 . ?
C14 H14C 0.9800 . ?
C15 H15A 0.9800 . ?
C15 H15B 0.9800 . ?
C15 H15C 0.9800 . ?
C16 H16A 0.9800 . ?
C16 H16B 0.9800 . ?
C16 H16C 0.9800 . ?
C17 H17A 0.9800 . ?
C17 H17B 0.9800 . ?
C17 H17C 0.9800 . ?
C18 H18A 0.9800 . ?
C18 H18B 0.9800 . ?
C18 H18C 0.9800 . ?
C19 Cl7A 1.63(4) . ?
C19 Cl6B 1.73(3) . ?
C19 Cl6A 1.77(2) . ?
C19 Cl7B 1.89(4) . ?
C19 H19A 0.9900 . ?
C19 H19B 0.9900 . ?
C19 H19C 0.9900 . ?
C19 H19D 0.9900 . ?

loop_
_geom_torsion_atom_site_label_1
_geom_torsion_atom_site_label_2
_geom_torsion_atom_site_label_3
_geom_torsion_atom_site_label_4
_geom_torsion
_geom_torsion_site_symmetry_1
_geom_torsion_site_symmetry_2
_geom_torsion_site_symmetry_3
_geom_torsion_site_symmetry_4
_geom_torsion_publ_flag
Cl4 Ga Cl2 P1B 122.7(10) . . . . ?
Cl5 Ga Cl2 P1B -117.3(10) . . . . ?
Cl3 Ga Cl2 P1B 3.6(10) . . . . ?
Cl4 Ga Cl2 P1A 124.0(3) . . . . ?
Cl5 Ga Cl2 P1A -115.9(3) . . . . ?
Cl3 Ga Cl2 P1A 4.9(3) . . . . ?
Cl4 Ga Cl2 P2A 120.12(14) . . . . ?
Cl5 Ga Cl2 P2A -119.80(15) . . . . ?
Cl3 Ga Cl2 P2A 1.09(18) . . . . ?
Ga Cl2 P1A N1 -50.8(4) . . . . ?
P1B Cl2 P1A N1 -46(3) . . . . ?
P2A Cl2 P1A N1 -45.2(3) . . . . ?
Ga Cl2 P1A N2 38.9(4) . . . . ?
P1B Cl2 P1A N2 44(3) . . . . ?
P2A Cl2 P1A N2 44.5(3) . . . . ?
Ga Cl2 P1A P2A -5.6(3) . . . . ?
P1B Cl2 P1A P2A -1(3) . . . . ?
Ga Cl2 P1A Cl6A 171.6(4) . . . 1_545 ?
P1B Cl2 P1A Cl6A 176(3) . . . 1_545 ?
P2A Cl2 P1A Cl6A 177.2(4) . . . 1_545 ?
N1 P1A P2A N2 -162.4(5) . . . . ?
Cl2 P1A P2A N2 99.9(4) . . . . ?
Cl6A P1A P2A N2 89.1(14) 1_545 . . . ?
N2 P1A P2A N1 162.4(5) . . . . ?
Cl2 P1A P2A N1 -97.7(4) . . . . ?
Cl6A P1A P2A N1 -108.5(14) 1_545 . . . ?
N1 P1A P2A Cl1A -80.4(4) . . . . ?
N2 P1A P2A Cl1A 81.9(4) . . . . ?
Cl2 P1A P2A Cl1A -178.18(16) . . . . ?
Cl6A P1A P2A Cl1A 171.0(13) 1_545 . . . ?
N1 P1A P2A Cl2 97.7(4) . . . . ?
N2 P1A P2A Cl2 -99.9(4) . . . . ?
Cl6A P1A P2A Cl2 -10.8(13) 1_545 . . . ?
Ga Cl2 P2A N2 134.2(3) . . . . ?
P1B Cl2 P2A N2 -42.4(13) . . . . ?
P1A Cl2 P2A N2 -42.7(3) . . . . ?
Ga Cl2 P2A N1 -139.9(3) . . . . ?
P1B Cl2 P2A N1 43.5(12) . . . . ?
P1A Cl2 P2A N1 43.2(3) . . . . ?
Ga Cl2 P2A Cl1A -132(4) . . . . ?
P1B Cl2 P2A Cl1A 51(4) . . . . ?
P1A Cl2 P2A Cl1A 51(4) . . . . ?
Ga Cl2 P2A P1A 176.93(16) . . . . ?
P1B Cl2 P2A P1A 0.3(12) . . . . ?
Ga Cl2 P1B N1 -70(2) . . . . ?
P1A Cl2 P1B N1 114(4) . . . . ?
P2A Cl2 P1B N1 -65.2(16) . . . . ?
Ga Cl2 P1B N2 60(2) . . . . ?
P1A Cl2 P1B N2 -116(4) . . . . ?
P2A Cl2 P1B N2 64.7(16) . . . . ?
Ga Cl2 P1B P2B -6(3) . . . . ?
P1A Cl2 P1B P2B 177(6) . . . . ?
P2A Cl2 P1B P2B -1.5(17) . . . . ?
N1 P1B P2B N2 -179(2) . . . . ?
Cl2 P1B P2B N2 93(3) . . . . ?
N2 P1B P2B N1 179(2) . . . . ?
Cl2 P1B P2B N1 -89(3) . . . . ?
N1 P1B P2B Cl1B 89.0(16) . . . . ?
N2 P1B P2B Cl1B -92.2(16) . . . . ?
Cl2 P1B P2B Cl1B 0(3) . . . . ?
N2 P1B N1 P1A 72.6(16) . . . . ?
P2B P1B N1 P1A 73.5(15) . . . . ?
Cl2 P1B N1 P1A -146(3) . . . . ?
N2 P1B N1 P2A -49.5(10) . . . . ?
P2B P1B N1 P2A -48.6(10) . . . . ?
Cl2 P1B N1 P2A 92.2(16) . . . . ?
N2 P1B N1 P2B -0.9(16) . . . . ?
Cl2 P1B N1 P2B 140.8(17) . . . . ?
N2 P1B N1 Si1 177.9(7) . . . . ?
P2B P1B N1 Si1 178.8(18) . . . . ?
Cl2 P1B N1 Si1 -40(3) . . . . ?
N2 P1A N1 P1B -65.0(16) . . . . ?
P2A P1A N1 P1B -52.6(16) . . . . ?
Cl2 P1A N1 P1B 19.9(16) . . . . ?
Cl6A P1A N1 P1B 105.8(17) 1_545 . . . ?
N2 P1A N1 P2A -12.4(4) . . . . ?
Cl2 P1A N1 P2A 72.5(3) . . . . ?
Cl6A P1A N1 P2A 158.4(5) 1_545 . . . ?
N2 P1A N1 P2B 39.4(9) . . . . ?
P2A P1A N1 P2B 51.8(9) . . . . ?
Cl2 P1A N1 P2B 124.3(9) . . . . ?
Cl6A P1A N1 P2B -149.8(10) 1_545 . . . ?
N2 P1A N1 Si1 176.9(6) . . . . ?
P2A P1A N1 Si1 -170.7(8) . . . . ?
Cl2 P1A N1 Si1 -98.2(6) . . . . ?
Cl6A P1A N1 Si1 -12.3(10) 1_545 . . . ?
N2 P2A N1 P1B 43.8(13) . . . . ?
Cl1A P2A N1 P1B 144.5(13) . . . . ?
P1A P2A N1 P1B 32.0(12) . . . . ?
Cl2 P2A N1 P1B -35.8(12) . . . . ?
N2 P2A N1 P1A 11.9(4) . . . . ?
Cl1A P2A N1 P1A 112.5(3) . . . . ?
Cl2 P2A N1 P1A -67.8(3) . . . . ?
N2 P2A N1 P2B -65.7(11) . . . . ?
Cl1A P2A N1 P2B 34.9(11) . . . . ?
P1A P2A N1 P2B -77.6(11) . . . . ?
Cl2 P2A N1 P2B -145.4(11) . . . . ?
N2 P2A N1 Si1 -177.2(6) . . . . ?
Cl1A P2A N1 Si1 -76.6(6) . . . . ?
P1A P2A N1 Si1 170.9(8) . . . . ?
Cl2 P2A N1 Si1 103.2(5) . . . . ?
N2 P2B N1 P1B 0.8(14) . . . . ?
Cl1B P2B N1 P1B -99.2(17) . . . . ?
N2 P2B N1 P1A -36.5(7) . . . . ?
Cl1B P2B N1 P1A -136.5(13) . . . . ?
P1B P2B N1 P1A -37.3(11) . . . . ?
N2 P2B N1 P2A 63.0(8) . . . . ?
Cl1B P2B N1 P2A -37.0(10) . . . . ?
P1B P2B N1 P2A 62.2(13) . . . . ?
N2 P2B N1 Si1 -178.2(6) . . . . ?
Cl1B P2B N1 Si1 81.8(15) . . . . ?
P1B P2B N1 Si1 -179.0(15) . . . . ?
N1 P1B N2 P1A -72.9(17) . . . . ?
P2B P1B N2 P1A -73.8(16) . . . . ?
Cl2 P1B N2 P1A 146(3) . . . . ?
N1 P1B N2 P2A 49.9(10) . . . . ?
P2B P1B N2 P2A 49.0(10) . . . . ?
Cl2 P1B N2 P2A -90.8(17) . . . . ?
N1 P1B N2 P2B 0.9(16) . . . . ?
Cl2 P1B N2 P2B -139.7(17) . . . . ?
N1 P1B N2 Si5 -175.7(8) . . . . ?
P2B P1B N2 Si5 -177(2) . . . . ?
Cl2 P1B N2 Si5 44(3) . . . . ?
N1 P1A N2 P1B 64.5(17) . . . . ?
P2A P1A N2 P1B 52.1(17) . . . . ?
Cl2 P1A N2 P1B -19.0(17) . . . . ?
Cl6A P1A N2 P1B -107.0(17) 1_545 . . . ?
N1 P1A N2 P2A 12.4(4) . . . . ?
Cl2 P1A N2 P2A -71.1(3) . . . . ?
Cl6A P1A N2 P2A -159.1(4) 1_545 . . . ?
N1 P1A N2 P2B -39.5(9) . . . . ?
P2A P1A N2 P2B -51.9(9) . . . . ?
Cl2 P1A N2 P2B -123.0(9) . . . . ?
Cl6A P1A N2 P2B 149.0(10) 1_545 . . . ?
N1 P1A N2 Si5 -173.2(6) . . . . ?
P2A P1A N2 Si5 174.4(8) . . . . ?
Cl2 P1A N2 Si5 103.3(6) . . . . ?
Cl6A P1A N2 Si5 15.3(9) 1_545 . . . ?
N1 P2A N2 P1B -43.4(13) . . . . ?
Cl1A P2A N2 P1B -143.1(13) . . . . ?
P1A P2A N2 P1B -31.6(13) . . . . ?
Cl2 P2A N2 P1B 34.7(13) . . . . ?
N1 P2A N2 P1A -11.8(4) . . . . ?
Cl1A P2A N2 P1A -111.5(3) . . . . ?
Cl2 P2A N2 P1A 66.3(3) . . . . ?
N1 P2A N2 P2B 65.6(11) . . . . ?
Cl1A P2A N2 P2B -34.0(11) . . . . ?
P1A P2A N2 P2B 77.5(11) . . . . ?
Cl2 P2A N2 P2B 143.8(11) . . . . ?
N1 P2A N2 Si5 173.6(6) . . . . ?
Cl1A P2A N2 Si5 74.0(6) . . . . ?
P1A P2A N2 Si5 -174.5(8) . . . . ?
Cl2 P2A N2 Si5 -108.2(6) . . . . ?
N1 P2B N2 P1B -0.8(14) . . . . ?
Cl1B P2B N2 P1B 96.9(17) . . . . ?
N1 P2B N2 P1A 36.4(7) . . . . ?
Cl1B P2B N2 P1A 134.1(13) . . . . ?
P1B P2B N2 P1A 37.2(11) . . . . ?
N1 P2B N2 P2A -63.2(8) . . . . ?
Cl1B P2B N2 P2A 34.4(10) . . . . ?
P1B P2B N2 P2A -62.4(13) . . . . ?
N1 P2B N2 Si5 176.6(6) . . . . ?
Cl1B P2B N2 Si5 -85.8(15) . . . . ?
P1B P2B N2 Si5 177.3(15) . . . . ?
P1B N1 Si1 Si4 84.2(19) . . . . ?
P1A N1 Si1 Si4 141.5(5) . . . . ?
P2A N1 Si1 Si4 -25.8(6) . . . . ?
P2B N1 Si1 Si4 -97.3(12) . . . . ?
P1B N1 Si1 Si2 -39.2(19) . . . . ?
P1A N1 Si1 Si2 18.1(7) . . . . ?
P2A N1 Si1 Si2 -149.2(5) . . . . ?
P2B N1 Si1 Si2 139.3(11) . . . . ?
P1B N1 Si1 Si3 -156.8(18) . . . . ?
P1A N1 Si1 Si3 -99.5(6) . . . . ?
P2A N1 Si1 Si3 93.2(5) . . . . ?
P2B N1 Si1 Si3 21.7(12) . . . . ?
N1 Si1 Si2 C2 164.8(5) . . . . ?
Si4 Si1 Si2 C2 43.2(4) . . . . ?
Si3 Si1 Si2 C2 -81.1(4) . . . . ?
N1 Si1 Si2 C3 44.4(5) . . . . ?
Si4 Si1 Si2 C3 -77.2(4) . . . . ?
Si3 Si1 Si2 C3 158.5(4) . . . . ?
N1 Si1 Si2 C1 -75.2(5) . . . . ?
Si4 Si1 Si2 C1 163.2(4) . . . . ?
Si3 Si1 Si2 C1 39.0(4) . . . . ?
N1 Si1 Si3 C4 34.0(4) . . . . ?
Si4 Si1 Si3 C4 153.0(4) . . . . ?
Si2 Si1 Si3 C4 -81.0(4) . . . . ?
N1 Si1 Si3 C6 -86.3(5) . . . . ?
Si4 Si1 Si3 C6 32.7(4) . . . . ?
Si2 Si1 Si3 C6 158.7(4) . . . . ?
N1 Si1 Si3 C5 155.3(5) . . . . ?
Si4 Si1 Si3 C5 -85.7(4) . . . . ?
Si2 Si1 Si3 C5 40.3(4) . . . . ?
N1 Si1 Si4 C7 -79.9(5) . . . . ?
Si2 Si1 Si4 C7 39.6(5) . . . . ?
Si3 Si1 Si4 C7 164.1(5) . . . . ?
N1 Si1 Si4 C9 161.9(5) . . . . ?
Si2 Si1 Si4 C9 -78.6(4) . . . . ?
Si3 Si1 Si4 C9 45.9(4) . . . . ?
N1 Si1 Si4 C8 43.5(5) . . . . ?
Si2 Si1 Si4 C8 163.1(5) . . . . ?
Si3 Si1 Si4 C8 -72.5(5) . . . . ?
P1B N2 Si5 Si6 32(2) . . . . ?
P1A N2 Si5 Si6 -26.2(7) . . . . ?
P2A N2 Si5 Si6 146.1(5) . . . . ?
P2B N2 Si5 Si6 -143.8(11) . . . . ?
P1B N2 Si5 Si7 -90(2) . . . . ?
P1A N2 Si5 Si7 -148.4(5) . . . . ?
P2A N2 Si5 Si7 23.9(6) . . . . ?
P2B N2 Si5 Si7 94.1(11) . . . . ?
P1B N2 Si5 Si8 148(2) . . . . ?
P1A N2 Si5 Si8 90.2(6) . . . . ?
P2A N2 Si5 Si8 -97.4(6) . . . . ?
P2B N2 Si5 Si8 -27.3(12) . . . . ?
N2 Si5 Si6 C11 -46.3(6) . . . . ?
Si7 Si5 Si6 C11 73.0(6) . . . . ?
Si8 Si5 Si6 C11 -160.8(6) . . . . ?
N2 Si5 Si6 C10 74.2(5) . . . . ?
Si7 Si5 Si6 C10 -166.6(4) . . . . ?
Si8 Si5 Si6 C10 -40.3(5) . . . . ?
N2 Si5 Si6 C12 -166.0(5) . . . . ?
Si7 Si5 Si6 C12 -46.8(4) . . . . ?
Si8 Si5 Si6 C12 79.5(4) . . . . ?
N2 Si5 Si7 C14 -162.8(5) . . . . ?
Si6 Si5 Si7 C14 78.8(4) . . . . ?
Si8 Si5 Si7 C14 -45.5(5) . . . . ?
N2 Si5 Si7 C13 -45.6(6) . . . . ?
Si6 Si5 Si7 C13 -164.0(5) . . . . ?
Si8 Si5 Si7 C13 71.7(5) . . . . ?
N2 Si5 Si7 C15 77.6(6) . . . . ?
Si6 Si5 Si7 C15 -40.8(5) . . . . ?
Si8 Si5 Si7 C15 -165.1(5) . . . . ?
N2 Si5 Si8 C16 -40.6(5) . . . . ?
Si6 Si5 Si8 C16 74.4(5) . . . . ?
Si7 Si5 Si8 C16 -159.2(5) . . . . ?
N2 Si5 Si8 C17 -160.3(5) . . . . ?
Si6 Si5 Si8 C17 -45.3(4) . . . . ?
Si7 Si5 Si8 C17 81.1(4) . . . . ?
N2 Si5 Si8 C18 80.0(5) . . . . ?
Si6 Si5 Si8 C18 -165.0(4) . . . . ?
Si7 Si5 Si8 C18 -38.6(4) . . . . ?
